data_7128210
loop_
_publ_author_name
'Straub, Mark D.'
'Ouellette, Erik T.'
'Boreen, Michael A.'
'Branson, Jacob A.'
'Ditter, Alex'
'Kilcoyne, A. L. David'
'Lohrey, Trevor D.'
'Marcus, Matthew A.'
'Paley, Maria'
'Ramirez, Jos\'e'
'Shuh, David K.'
'Minasian, Stefan G.'
'Arnold, John'

_publ_section_title
;
 Thorium amidates function as single-source molecular precursors for
 thorium dioxide.
;
_journal_issue 40
_journal_name_full 'Chemical communications (Cambridge, England)'
_journal_page_first 4954
_journal_page_last 4957
_journal_paper_doi 10.1039/d1cc00867f
_journal_volume 57
_journal_year 2021
_chemical_formula_moiety 'C60 H88 N4 O4 Th'
_chemical_formula_sum 'C60 H88 N4 O4 Th'
_chemical_formula_weight 1161.38
_chemical_name_systematic Th(TPTA)4
_chemical_properties_physical Air-sensitive,Moisture-sensitive,Oxygen-sensitive
_space_group_crystal_system monoclinic
_space_group_IT_number 15
_space_group_name_Hall '-C 2yc'
_space_group_name_H-M_alt 'C 1 2/c 1'
_atom_sites_solution_hydrogens geom
_audit_creation_date 2020-01-20
_audit_creation_method
;
Olex2 1.2
(compiled 2018.05.29 svn.r3508 for OlexSys, GUI svn.r5506)
;
_audit_update_record
;
2020-03-19 deposited with the CCDC.	2021-04-07 downloaded from the CCDC.
;
_cell_angle_alpha 90
_cell_angle_beta 107.646(4)
_cell_angle_gamma 90
_cell_formula_units_Z 4
_cell_length_a 26.5272(17)
_cell_length_b 11.0968(7)
_cell_length_c 21.0598(13)
_cell_measurement_reflns_used 25021
_cell_measurement_temperature 100(2)
_cell_measurement_theta_max 26.042
_cell_measurement_theta_min 1.040
_cell_volume 5907.6(7)
_computing_cell_refinement 'SAINT V8.38A Bruker, Madison WI'
_computing_data_collection 'Bruker APEX3 Bruker, Madison WI'
_computing_data_reduction 'SAINT V8.38A Bruker, Madison WI'
_computing_molecular_graphics 'Olex2 (Dolomanov et al., 2009)'
_computing_publication_material 'Olex2 (Dolomanov et al., 2009)'
_computing_structure_refinement 'ShelXL (Sheldrick, 2015)'
_computing_structure_solution SHELXT
_diffrn_ambient_temperature 100
_diffrn_detector_area_resol_mean 10.42
_diffrn_measured_fraction_theta_full 1.000
_diffrn_measured_fraction_theta_max 0.343
_diffrn_measurement_device_type 'Bruker D8 with PHOTON-II CPAD detector'
_diffrn_measurement_method '\f and \w shutterless scans'
_diffrn_radiation_monochromator 'silicon 111'
_diffrn_radiation_type synchrotron
_diffrn_radiation_wavelength 0.7288
_diffrn_reflns_av_R_equivalents 0.0730
_diffrn_reflns_av_unetI/netI 0.0566
_diffrn_reflns_Laue_measured_fraction_full 1.000
_diffrn_reflns_Laue_measured_fraction_max 0.343
_diffrn_reflns_limit_h_max 31
_diffrn_reflns_limit_h_min -31
_diffrn_reflns_limit_k_max 13
_diffrn_reflns_limit_k_min -13
_diffrn_reflns_limit_l_max 25
_diffrn_reflns_limit_l_min -25
_diffrn_reflns_number 25021
_diffrn_reflns_point_group_measured_fraction_full 1.000
_diffrn_reflns_point_group_measured_fraction_max 0.343
_diffrn_reflns_theta_full 25.930
_diffrn_reflns_theta_max 26.042
_diffrn_reflns_theta_min 1.040
_diffrn_source 'Advanced Light Source, station 12.2.1'
_exptl_absorpt_coefficient_mu 2.739
_exptl_absorpt_correction_T_max 0.7457
_exptl_absorpt_correction_T_min 0.4375
_exptl_absorpt_correction_type multi-scan
_exptl_absorpt_process_details SADABS
_exptl_crystal_colour colourless
_exptl_crystal_colour_primary colourless
_exptl_crystal_density_diffrn 1.306
_exptl_crystal_description plate
_exptl_crystal_F_000 2392
_exptl_crystal_recrystallization_method 'Re-crystallisation from solvent: Hexane'
_exptl_crystal_size_max 0.085
_exptl_crystal_size_mid 0.058
_exptl_crystal_size_min 0.026
_refine_diff_density_max 1.865
_refine_diff_density_min -4.197
_refine_diff_density_rms 0.139
_refine_ls_extinction_method none
_refine_ls_goodness_of_fit_ref 1.489
_refine_ls_hydrogen_treatment constr
_refine_ls_matrix_type full
_refine_ls_number_parameters 385
_refine_ls_number_reflns 5433
_refine_ls_number_restraints 12
_refine_ls_restrained_S_all 1.488
_refine_ls_R_factor_all 0.0670
_refine_ls_R_factor_gt 0.0646
_refine_ls_shift/su_max 0.000
_refine_ls_shift/su_mean 0.000
_refine_ls_structure_factor_coef Fsqd
_refine_ls_weighting_details 'w=1/[\s^2^(Fo^2^)+84.8249P] where P=(Fo^2^+2Fc^2^)/3'
_refine_ls_weighting_scheme calc
_refine_ls_wR_factor_gt 0.1532
_refine_ls_wR_factor_ref 0.1547
_reflns_Friedel_coverage 0.000
_reflns_number_gt 5253
_reflns_number_total 5433
_reflns_threshold_expression 'I > 2\s(I)'
_cod_data_source_file d1cc00867f2.cif
_cod_data_source_block shelx
_cod_depositor_comments 'Adding full bibliography for 7128209--7128211.cif.'
_cod_database_code 7128210
_shelx_shelxl_version_number 2014/7
_shelx_space_group_comment
;
The symmetry employed for this shelxl refinement is uniquely defined
by the following loop, which should always be used as a source of
symmetry information in preference to the above space-group names.
They are only intended as comments.
;
_shelx_estimated_absorpt_t_max 0.536
_shelx_estimated_absorpt_t_min 0.204
_olex2_refinement_description
;
1. Twinned data refinement
 Scales: 0.952(2)
 0.0142(19) 0.0334(15)
2. Fixed Uiso
 At 1.2 times of:
  All C(H) groups
 At 1.5 times of:
  All C(H,H,H) groups
3. Uiso/Uaniso restraints and constraints
Uanis(C23) \\sim Ueq, Uanis(C14) \\sim Ueq: with sigma of 0.01 and sigma for
terminal atoms of 0.02
Uanis(C21) = Uanis(C21A)
Uanis(C23) = Uanis(C23A)
4. Others
 Sof(C13A)=Sof(H13D)=Sof(H13E)=Sof(H13F)=Sof(C15A)=Sof(H15D)=Sof(H15E)=
 Sof(H15F)=Sof(C14A)=Sof(H14D)=Sof(H14E)=Sof(H14F)=1-FVAR(1)
 Sof(C13)=Sof(H13A)=Sof(H13B)=Sof(H13C)=Sof(C14)=Sof(H14A)=Sof(H14B)=Sof(H14C)=
 Sof(C15)=Sof(H15A)=Sof(H15B)=Sof(H15C)=FVAR(1)
 Sof(C24A)=Sof(H24D)=Sof(H24E)=Sof(H24F)=Sof(C22A)=Sof(H22D)=Sof(H22E)=
 Sof(H22F)=Sof(C21A)=Sof(C23A)=Sof(H23D)=Sof(H23E)=Sof(H23F)=1-FVAR(2)
 Sof(C21)=Sof(C22)=Sof(H22A)=Sof(H22B)=Sof(H22C)=Sof(C23)=Sof(H23A)=Sof(H23B)=
 Sof(H23C)=Sof(C24)=Sof(H24A)=Sof(H24B)=Sof(H24C)=FVAR(2)
5.a Aromatic/amide H refined with riding coordinates:
 C3(H3), C4(H4), C10(H10), C11(H11), C18(H18), C19(H19), C25(H25), C26(H26)
5.b Idealised Me refined as rotating group:
 C7(H7A,H7B,H7C), C8(H8A,H8B,H8C), C9(H9A,H9B,H9C), C13(H13A,H13B,H13C),
 C14(H14A,H14B,H14C), C15(H15A,H15B,H15C), C22(H22A,H22B,H22C), C23(H23A,H23B,
 H23C), C24(H24A,H24B,H24C), C29(H29A,H29B,H29C), C30(H30A,H30B,H30C),
 C24A(H24D,H24E,H24F), C13A(H13D,H13E,H13F), C15A(H15D,H15E,H15F), C22A(H22D,
 H22E,H22F), C14A(H14D,H14E,H14F), C23A(H23D,H23E,H23F), C28(H28A,H28B,H28C)
;
_olex2_submission_special_instructions 'No special instructions were received'

loop_
_space_group_symop_operation_xyz
'x, y, z'
'-x, y, -z+1/2'
'x+1/2, y+1/2, z'
'-x+1/2, y+1/2, -z+1/2'
'-x, -y, -z'
'x, -y, z-1/2'
'-x+1/2, -y+1/2, -z'
'x+1/2, -y+1/2, z-1/2'

loop_
_atom_site_label
_atom_site_type_symbol
_atom_site_fract_x
_atom_site_fract_y
_atom_site_fract_z
_atom_site_U_iso_or_equiv
_atom_site_adp_type
_atom_site_occupancy
_atom_site_site_symmetry_order
_atom_site_calc_flag
_atom_site_refinement_flags_posn
_atom_site_refinement_flags_adp
_atom_site_refinement_flags_occupancy
_atom_site_disorder_assembly
_atom_site_disorder_group
C1 C 0.4644(3) 0.4130(8) 0.3337(5) 0.044(2) Uani 1 1 d . . . . .
C2 C 0.4351(3) 0.3340(7) 0.3687(4) 0.0348(19) Uani 1 1 d . . . . .
C3 C 0.4357(4) 0.3541(10) 0.4326(5) 0.052(3) Uani 1 1 d . . . . .
H3 H 0.4578 0.4157 0.4578 0.062 Uiso 1 1 calc R . . . .
C4 C 0.4048(4) 0.2865(10) 0.4618(5) 0.049(2) Uani 1 1 d . . . . .
H4 H 0.4056 0.3040 0.5063 0.059 Uiso 1 1 calc R . . . .
C5 C 0.3732(3) 0.1957(8) 0.4286(4) 0.0350(19) Uani 1 1 d . . . . .
C6 C 0.3408(3) 0.1184(8) 0.4630(5) 0.043(2) Uani 1 1 d . . . . .
C7 C 0.3148(5) 0.1982(11) 0.5028(7) 0.073(4) Uani 1 1 d . . . . .
H7A H 0.2943 0.1480 0.5244 0.110 Uiso 1 1 calc GR . . . .
H7B H 0.2912 0.2559 0.4729 0.110 Uiso 1 1 calc GR . . . .
H7C H 0.3421 0.2419 0.5369 0.110 Uiso 1 1 calc GR . . . .
C8 C 0.2969(4) 0.0484(10) 0.4126(6) 0.060(3) Uani 1 1 d . . . . .
H8A H 0.3126 -0.0143 0.3918 0.091 Uiso 1 1 calc GR . . . .
H8B H 0.2762 0.1036 0.3783 0.091 Uiso 1 1 calc GR . . . .
H8C H 0.2738 0.0109 0.4355 0.091 Uiso 1 1 calc GR . . . .
C9 C 0.3777(4) 0.0309(9) 0.5094(5) 0.054(3) Uani 1 1 d . . . . .
H9A H 0.3946 -0.0204 0.4839 0.081 Uiso 1 1 calc GR . . . .
H9B H 0.3575 -0.0194 0.5313 0.081 Uiso 1 1 calc GR . . . .
H9C H 0.4049 0.0757 0.5431 0.081 Uiso 1 1 calc GR . . . .
C10 C 0.3711(4) 0.1780(8) 0.3631(5) 0.048(2) Uani 1 1 d . . . . .
H10 H 0.3483 0.1177 0.3378 0.058 Uiso 1 1 calc R . . . .
C11 C 0.4015(4) 0.2463(8) 0.3333(5) 0.048(2) Uani 1 1 d . . . . .
H11 H 0.3992 0.2324 0.2879 0.057 Uiso 1 1 calc R . . . .
C12 C 0.5580(3) 0.3477(8) 0.3835(4) 0.0352(19) Uani 1 1 d . . . . .
C13 C 0.5524(8) 0.2236(18) 0.3453(13) 0.038(6) Uani 0.47(3) 1 d . . . A 1
H13A H 0.5168 0.1911 0.3385 0.057 Uiso 0.47(3) 1 calc GR . . A 1
H13B H 0.5787 0.1665 0.3717 0.057 Uiso 0.47(3) 1 calc GR . . A 1
H13C H 0.5583 0.2361 0.3020 0.057 Uiso 0.47(3) 1 calc GR . . A 1
C14 C 0.6106(10) 0.399(2) 0.3886(14) 0.043(6) Uani 0.47(3) 1 d . U . A 1
H14A H 0.6109 0.4273 0.3447 0.065 Uiso 0.47(3) 1 calc GR . . A 1
H14B H 0.6378 0.3372 0.4047 0.065 Uiso 0.47(3) 1 calc GR . . A 1
H14C H 0.6178 0.4670 0.4199 0.065 Uiso 0.47(3) 1 calc GR . . A 1
C15 C 0.5580(9) 0.315(2) 0.4559(10) 0.048(7) Uani 0.47(3) 1 d . . . A 1
H15A H 0.5553 0.3894 0.4800 0.073 Uiso 0.47(3) 1 calc GR . . A 1
H15B H 0.5910 0.2735 0.4792 0.073 Uiso 0.47(3) 1 calc GR . . A 1
H15C H 0.5279 0.2629 0.4538 0.073 Uiso 0.47(3) 1 calc GR . . A 1
C16 C 0.5821(3) 0.7577(7) 0.2771(4) 0.0313(18) Uani 1 1 d . . . . .
C17 C 0.6292(3) 0.8395(7) 0.3010(4) 0.0315(18) Uani 1 1 d . . . . .
C18 C 0.6798(3) 0.7952(8) 0.3159(4) 0.037(2) Uani 1 1 d . . . . .
H18 H 0.6853 0.7109 0.3142 0.044 Uiso 1 1 calc R . . . .
C19 C 0.7225(4) 0.8712(8) 0.3331(5) 0.044(2) Uani 1 1 d . . . . .
H19 H 0.7569 0.8387 0.3407 0.052 Uiso 1 1 calc R . . . .
C20 C 0.7167(4) 0.9942(8) 0.3397(5) 0.043(2) Uani 1 1 d . . . . .
C21 C 0.7608(11) 1.087(3) 0.3662(14) 0.043(5) Uani 0.59(2) 1 d . . . B 1
C22 C 0.7634(9) 1.144(2) 0.4343(12) 0.080(8) Uani 0.59(2) 1 d . . . B 1
H22A H 0.7698 1.0807 0.4683 0.120 Uiso 0.59(2) 1 calc GR . . B 1
H22B H 0.7298 1.1843 0.4308 0.120 Uiso 0.59(2) 1 calc GR . . B 1
H22C H 0.7923 1.2027 0.4467 0.120 Uiso 0.59(2) 1 calc GR . . B 1
C23 C 0.7528(15) 1.191(4) 0.3115(14) 0.049(6) Uani 0.59(2) 1 d . U . B 1
H23A H 0.7815 1.2495 0.3261 0.073 Uiso 0.59(2) 1 calc GR . . B 1
H23B H 0.7188 1.2311 0.3058 0.073 Uiso 0.59(2) 1 calc GR . . B 1
H23C H 0.7531 1.1554 0.2689 0.073 Uiso 0.59(2) 1 calc GR . . B 1
C24 C 0.8132(7) 1.029(2) 0.3725(14) 0.066(7) Uani 0.59(2) 1 d . . . B 1
H24A H 0.8177 0.9581 0.4012 0.099 Uiso 0.59(2) 1 calc GR . . B 1
H24B H 0.8415 1.0872 0.3921 0.099 Uiso 0.59(2) 1 calc GR . . B 1
H24C H 0.8146 1.0053 0.3283 0.099 Uiso 0.59(2) 1 calc GR . . B 1
C25 C 0.6652(4) 1.0378(8) 0.3262(6) 0.051(3) Uani 1 1 d . . . . .
H25 H 0.6597 1.1217 0.3301 0.062 Uiso 1 1 calc R . . . .
C26 C 0.6220(3) 0.9619(7) 0.3072(5) 0.038(2) Uani 1 1 d . . . . .
H26 H 0.5873 0.9937 0.2983 0.045 Uiso 1 1 calc R . . . .
C27 C 0.5502(4) 0.8157(9) 0.1571(4) 0.042(2) Uani 1 1 d . . . . .
C29 C 0.5213(4) 0.9362(10) 0.1530(5) 0.059(3) Uani 1 1 d . . . . .
H29A H 0.4874 0.9232 0.1616 0.089 Uiso 1 1 calc GR . . . .
H29B H 0.5149 0.9706 0.1084 0.089 Uiso 1 1 calc GR . . . .
H29C H 0.5430 0.9918 0.1863 0.089 Uiso 1 1 calc GR . . . .
C30 C 0.5190(5) 0.7361(13) 0.1013(5) 0.078(4) Uani 1 1 d . . . . .
H30A H 0.5369 0.6581 0.1039 0.116 Uiso 1 1 calc GR . . . .
H30B H 0.5164 0.7744 0.0584 0.116 Uiso 1 1 calc GR . . . .
H30C H 0.4834 0.7239 0.1050 0.116 Uiso 1 1 calc GR . . . .
N1 N 0.5151(2) 0.4242(6) 0.3421(4) 0.0354(15) Uani 1 1 d . . . . .
N2 N 0.5490(3) 0.7546(6) 0.2201(3) 0.0334(15) Uani 1 1 d . . . . .
O1 O 0.4337(3) 0.4840(7) 0.2890(4) 0.069(3) Uani 1 1 d . . . . .
O2 O 0.5746(2) 0.6822(5) 0.3210(3) 0.0340(13) Uani 1 1 d . . . . .
Th1 Th 0.5000 0.57942(4) 0.2500 0.02772(14) Uani 1 2 d S T P . .
C24A C 0.8031(11) 1.025(3) 0.305(2) 0.080(13) Uani 0.41(2) 1 d . . . B 2
H24D H 0.7828 1.0273 0.2579 0.119 Uiso 0.41(2) 1 calc GR . . B 2
H24E H 0.8140 0.9423 0.3184 0.119 Uiso 0.41(2) 1 calc GR . . B 2
H24F H 0.8346 1.0763 0.3130 0.119 Uiso 0.41(2) 1 calc GR . . B 2
C13A C 0.5459(9) 0.2243(19) 0.3878(19) 0.074(10) Uani 0.53(3) 1 d . . . A 2
H13D H 0.5217 0.2157 0.4147 0.112 Uiso 0.53(3) 1 calc GR . . A 2
H13E H 0.5785 0.1794 0.4088 0.112 Uiso 0.53(3) 1 calc GR . . A 2
H13F H 0.5290 0.1925 0.3430 0.112 Uiso 0.53(3) 1 calc GR . . A 2
C15A C 0.5727(7) 0.417(3) 0.4499(10) 0.067(8) Uani 0.53(3) 1 d . . . A 2
H15D H 0.5416 0.4227 0.4657 0.101 Uiso 0.53(3) 1 calc GR . . A 2
H15E H 0.5849 0.4980 0.4434 0.101 Uiso 0.53(3) 1 calc GR . . A 2
H15F H 0.6011 0.3739 0.4831 0.101 Uiso 0.53(3) 1 calc GR . . A 2
C22A C 0.7985(13) 1.056(3) 0.4199(17) 0.086(13) Uani 0.41(2) 1 d . . . B 2
H22D H 0.8291 1.1096 0.4329 0.129 Uiso 0.41(2) 1 calc GR . . B 2
H22E H 0.8105 0.9719 0.4286 0.129 Uiso 0.41(2) 1 calc GR . . B 2
H22F H 0.7745 1.0750 0.4458 0.129 Uiso 0.41(2) 1 calc GR . . B 2
C21A C 0.7695(16) 1.071(5) 0.346(2) 0.043(5) Uani 0.41(2) 1 d . . . B 2
C14A C 0.6047(10) 0.372(2) 0.3531(17) 0.057(8) Uani 0.53(3) 1 d . . . A 2
H14D H 0.6373 0.3354 0.3817 0.086 Uiso 0.53(3) 1 calc GR . . A 2
H14E H 0.6099 0.4592 0.3504 0.086 Uiso 0.53(3) 1 calc GR . . A 2
H14F H 0.5959 0.3370 0.3084 0.086 Uiso 0.53(3) 1 calc GR . . A 2
C23A C 0.753(2) 1.200(6) 0.335(2) 0.049(6) Uani 0.41(2) 1 d . . . B 2
H23D H 0.7826 1.2488 0.3304 0.073 Uiso 0.41(2) 1 calc GR . . B 2
H23E H 0.7422 1.2294 0.3726 0.073 Uiso 0.41(2) 1 calc GR . . B 2
H23F H 0.7231 1.2073 0.2938 0.073 Uiso 0.41(2) 1 calc GR . . B 2
C28 C 0.6056(4) 0.8357(10) 0.1521(5) 0.050(2) Uani 1 1 d . . . . .
H28A H 0.6234 0.8985 0.1837 0.075 Uiso 1 1 calc GR . . . .
H28B H 0.6033 0.8609 0.1068 0.075 Uiso 1 1 calc GR . . . .
H28C H 0.6258 0.7605 0.1627 0.075 Uiso 1 1 calc GR . . . .

loop_
_atom_site_aniso_label
_atom_site_aniso_U_11
_atom_site_aniso_U_22
_atom_site_aniso_U_33
_atom_site_aniso_U_23
_atom_site_aniso_U_13
_atom_site_aniso_U_12
C1 0.042(5) 0.026(4) 0.076(6) 0.008(5) 0.035(5) 0.005(4)
C2 0.037(5) 0.027(4) 0.044(5) 0.011(4) 0.017(4) 0.006(4)
C3 0.048(6) 0.059(6) 0.044(6) -0.009(5) 0.006(5) -0.022(5)
C4 0.043(5) 0.067(7) 0.035(5) 0.003(5) 0.008(4) -0.018(5)
C5 0.031(4) 0.036(4) 0.041(5) 0.011(4) 0.015(4) 0.008(4)
C6 0.032(5) 0.050(5) 0.051(6) 0.014(4) 0.020(4) 0.006(4)
C7 0.074(8) 0.070(8) 0.101(10) 0.012(7) 0.065(8) 0.012(6)
C8 0.047(6) 0.077(8) 0.063(7) 0.022(6) 0.025(5) -0.007(5)
C9 0.052(6) 0.055(6) 0.060(7) 0.029(5) 0.025(5) 0.011(5)
C10 0.065(6) 0.030(4) 0.061(6) -0.012(4) 0.038(6) -0.016(4)
C11 0.072(7) 0.029(4) 0.060(6) -0.010(4) 0.046(6) -0.012(5)
C12 0.031(4) 0.034(4) 0.039(5) -0.001(4) 0.009(4) -0.004(4)
C13 0.021(9) 0.026(9) 0.065(16) 0.003(10) 0.010(10) 0.003(7)
C14 0.034(10) 0.040(12) 0.053(12) 0.011(10) 0.010(10) 0.019(9)
C15 0.051(13) 0.059(16) 0.036(11) 0.006(10) 0.013(10) 0.020(11)
C16 0.038(5) 0.021(4) 0.036(5) 0.000(3) 0.013(4) -0.003(3)
C17 0.031(4) 0.026(4) 0.036(5) 0.001(3) 0.008(4) 0.001(3)
C18 0.031(4) 0.033(4) 0.043(5) 0.005(4) 0.008(4) 0.008(4)
C19 0.030(5) 0.047(5) 0.057(6) 0.010(5) 0.017(5) -0.002(4)
C20 0.030(5) 0.040(5) 0.051(6) 0.010(4) -0.002(4) -0.011(4)
C21 0.023(10) 0.049(11) 0.059(18) 0.008(12) 0.017(8) -0.018(8)
C22 0.057(13) 0.092(18) 0.086(17) -0.020(13) 0.013(12) -0.049(13)
C23 0.035(5) 0.050(8) 0.063(17) 0.010(14) 0.017(13) -0.008(5)
C24 0.028(9) 0.070(13) 0.09(2) 0.025(13) 0.007(11) 0.004(8)
C25 0.036(5) 0.029(4) 0.079(8) 0.005(5) 0.002(5) -0.001(4)
C26 0.025(4) 0.030(4) 0.053(6) -0.006(4) 0.002(4) -0.003(3)
C27 0.041(5) 0.052(5) 0.030(5) 0.017(4) 0.007(4) -0.003(4)
C29 0.040(5) 0.077(7) 0.061(6) 0.039(6) 0.016(5) 0.012(5)
C30 0.094(9) 0.104(10) 0.032(5) -0.007(6) 0.015(6) -0.050(8)
N1 0.032(3) 0.023(3) 0.056(4) 0.004(3) 0.019(3) 0.003(3)
N2 0.039(4) 0.029(3) 0.033(4) 0.004(3) 0.012(3) -0.005(3)
O1 0.033(4) 0.066(5) 0.115(7) 0.059(5) 0.030(4) 0.018(3)
O2 0.035(3) 0.030(3) 0.036(3) 0.008(2) 0.009(3) -0.002(2)
Th1 0.0278(2) 0.01587(19) 0.0417(3) 0.000 0.01375(17) 0.000
C24A 0.047(17) 0.051(16) 0.16(4) 0.00(2) 0.06(2) -0.016(13)
C13A 0.051(13) 0.038(11) 0.14(3) 0.025(16) 0.035(16) 0.018(10)
C15A 0.032(10) 0.11(2) 0.054(12) 0.009(14) -0.003(9) 0.017(13)
C22A 0.06(2) 0.10(3) 0.08(2) -0.02(2) -0.004(19) -0.05(2)
C21A 0.023(10) 0.049(11) 0.059(18) 0.008(12) 0.017(8) -0.018(8)
C14A 0.038(13) 0.041(12) 0.10(2) 0.012(14) 0.040(16) 0.016(10)
C23A 0.035(5) 0.050(8) 0.063(17) 0.010(14) 0.017(13) -0.008(5)
C28 0.045(6) 0.069(7) 0.040(5) 0.016(5) 0.017(5) -0.001(5)

loop_
_atom_type_symbol
_atom_type_description
_atom_type_scat_dispersion_real
_atom_type_scat_dispersion_imag
_atom_type_scat_source
C C 0.0034 0.0017 'Calculated using XDISP in WinGX (Farrugia, 1999)'
H H 0.0000 0.0000 'Calculated using XDISP in WinGX (Farrugia, 1999)'
N N 0.0065 0.0035 'Calculated using XDISP in WinGX (Farrugia, 1999)'
O O 0.0115 0.0064 'Calculated using XDISP in WinGX (Farrugia, 1999)'
Th Th -7.9004 9.3112 'Calculated using XDISP in WinGX (Farrugia, 1999)'

loop_
_geom_angle_atom_site_label_1
_geom_angle_atom_site_label_2
_geom_angle_atom_site_label_3
_geom_angle
_geom_angle_site_symmetry_1
_geom_angle_site_symmetry_3
_geom_angle_publ_flag
C2 C1 Th1 168.6(6) . . ?
N1 C1 C2 130.7(8) . . ?
N1 C1 Th1 60.7(4) . . ?
O1 C1 C2 113.8(7) . . ?
O1 C1 N1 115.5(7) . . ?
O1 C1 Th1 54.9(4) . . ?
C3 C2 C1 122.4(8) . . ?
C3 C2 C11 117.7(8) . . ?
C11 C2 C1 119.4(8) . . ?
C2 C3 H3 119.4 . . ?
C2 C3 C4 121.3(9) . . ?
C4 C3 H3 119.4 . . ?
C3 C4 H4 119.1 . . ?
C5 C4 C3 121.8(9) . . ?
C5 C4 H4 119.1 . . ?
C4 C5 C6 121.0(8) . . ?
C4 C5 C10 116.9(8) . . ?
C10 C5 C6 122.1(8) . . ?
C7 C6 C5 110.2(8) . . ?
C7 C6 C8 107.5(9) . . ?
C8 C6 C5 111.9(8) . . ?
C9 C6 C5 108.6(7) . . ?
C9 C6 C7 109.3(9) . . ?
C9 C6 C8 109.3(8) . . ?
C6 C7 H7A 109.5 . . ?
C6 C7 H7B 109.5 . . ?
C6 C7 H7C 109.5 . . ?
H7A C7 H7B 109.5 . . ?
H7A C7 H7C 109.5 . . ?
H7B C7 H7C 109.5 . . ?
C6 C8 H8A 109.5 . . ?
C6 C8 H8B 109.5 . . ?
C6 C8 H8C 109.5 . . ?
H8A C8 H8B 109.5 . . ?
H8A C8 H8C 109.5 . . ?
H8B C8 H8C 109.5 . . ?
C6 C9 H9A 109.5 . . ?
C6 C9 H9B 109.5 . . ?
C6 C9 H9C 109.5 . . ?
H9A C9 H9B 109.5 . . ?
H9A C9 H9C 109.5 . . ?
H9B C9 H9C 109.5 . . ?
C5 C10 H10 119.3 . . ?
C5 C10 C11 121.5(9) . . ?
C11 C10 H10 119.3 . . ?
C2 C11 C10 120.6(9) . . ?
C2 C11 H11 119.7 . . ?
C10 C11 H11 119.7 . . ?
C14 C12 C13 108.3(13) . . ?
C14 C12 C15 107.2(14) . . ?
C15 C12 C13 105.5(13) . . ?
N1 C12 C13 105.3(10) . . ?
N1 C12 C14 111.3(11) . . ?
N1 C12 C15 118.7(10) . . ?
N1 C12 C15A 100.9(10) . . ?
N1 C12 C14A 102.8(11) . . ?
C13A C12 N1 116.3(12) . . ?
C13A C12 C15A 115.1(18) . . ?
C13A C12 C14A 114.4(15) . . ?
C15A C12 C14A 105.6(15) . . ?
C12 C13 H13A 109.5 . . ?
C12 C13 H13B 109.5 . . ?
C12 C13 H13C 109.5 . . ?
H13A C13 H13B 109.5 . . ?
H13A C13 H13C 109.5 . . ?
H13B C13 H13C 109.5 . . ?
C12 C14 H14A 109.5 . . ?
C12 C14 H14B 109.5 . . ?
C12 C14 H14C 109.5 . . ?
H14A C14 H14B 109.5 . . ?
H14A C14 H14C 109.5 . . ?
H14B C14 H14C 109.5 . . ?
C12 C15 H15A 109.5 . . ?
C12 C15 H15B 109.5 . . ?
C12 C15 H15C 109.5 . . ?
H15A C15 H15B 109.5 . . ?
H15A C15 H15C 109.5 . . ?
H15B C15 H15C 109.5 . . ?
C17 C16 Th1 170.9(6) . . ?
N2 C16 C17 127.4(7) . . ?
N2 C16 O2 116.5(7) . . ?
N2 C16 Th1 61.4(4) . . ?
O2 C16 C17 116.1(7) . . ?
O2 C16 Th1 55.2(4) . . ?
C18 C17 C16 121.0(7) . . ?
C18 C17 C26 118.9(8) . . ?
C26 C17 C16 120.1(7) . . ?
C17 C18 H18 119.6 . . ?
C19 C18 C17 120.9(8) . . ?
C19 C18 H18 119.6 . . ?
C18 C19 H19 119.1 . . ?
C18 C19 C20 121.7(9) . . ?
C20 C19 H19 119.1 . . ?
C19 C20 C21 127.1(14) . . ?
C19 C20 C25 116.9(9) . . ?
C19 C20 C21A 114.2(19) . . ?
C25 C20 C21 115.8(14) . . ?
C25 C20 C21A 127(2) . . ?
C20 C21 C22 115.3(16) . . ?
C20 C21 C23 108(2) . . ?
C22 C21 C23 109(3) . . ?
C24 C21 C20 110(2) . . ?
C24 C21 C22 108(2) . . ?
C24 C21 C23 107(2) . . ?
C21 C22 H22A 109.5 . . ?
C21 C22 H22B 109.5 . . ?
C21 C22 H22C 109.5 . . ?
H22A C22 H22B 109.5 . . ?
H22A C22 H22C 109.5 . . ?
H22B C22 H22C 109.5 . . ?
C21 C23 H23A 109.5 . . ?
C21 C23 H23B 109.5 . . ?
C21 C23 H23C 109.5 . . ?
H23A C23 H23B 109.5 . . ?
H23A C23 H23C 109.5 . . ?
H23B C23 H23C 109.5 . . ?
C21 C24 H24A 109.5 . . ?
C21 C24 H24B 109.5 . . ?
C21 C24 H24C 109.5 . . ?
H24A C24 H24B 109.5 . . ?
H24A C24 H24C 109.5 . . ?
H24B C24 H24C 109.5 . . ?
C20 C25 H25 119.2 . . ?
C26 C25 C20 121.6(8) . . ?
C26 C25 H25 119.2 . . ?
C17 C26 H26 120.0 . . ?
C25 C26 C17 120.0(8) . . ?
C25 C26 H26 120.0 . . ?
C30 C27 C29 108.7(9) . . ?
C30 C27 C28 110.2(9) . . ?
N2 C27 C29 107.5(7) . . ?
N2 C27 C30 105.8(8) . . ?
N2 C27 C28 114.0(7) . . ?
C28 C27 C29 110.3(8) . . ?
C27 C29 H29A 109.5 . . ?
C27 C29 H29B 109.5 . . ?
C27 C29 H29C 109.5 . . ?
H29A C29 H29B 109.5 . . ?
H29A C29 H29C 109.5 . . ?
H29B C29 H29C 109.5 . . ?
C27 C30 H30A 109.5 . . ?
C27 C30 H30B 109.5 . . ?
C27 C30 H30C 109.5 . . ?
H30A C30 H30B 109.5 . . ?
H30A C30 H30C 109.5 . . ?
H30B C30 H30C 109.5 . . ?
C1 N1 C12 127.1(7) . . ?
C1 N1 Th1 92.5(5) . . ?
C12 N1 Th1 139.3(5) . . ?
C16 N2 C27 129.7(7) . . ?
C16 N2 Th1 92.7(5) . . ?
C27 N2 Th1 136.1(5) . . ?
C1 O1 Th1 98.7(5) . . ?
C16 O2 Th1 98.0(5) . . ?
C1 Th1 C1 101.0(4) 2_655 . ?
C16 Th1 C1 133.3(3) . . ?
C16 Th1 C1 133.3(3) 2_655 2_655 ?
C16 Th1 C1 101.1(2) . 2_655 ?
C16 Th1 C1 101.1(2) 2_655 . ?
C16 Th1 C16 92.8(3) . 2_655 ?
N1 Th1 C1 91.6(2) 2_655 . ?
N1 Th1 C1 26.8(2) . . ?
N1 Th1 C1 26.8(2) 2_655 2_655 ?
N1 Th1 C1 91.6(2) . 2_655 ?
N1 Th1 C16 112.5(2) 2_655 2_655 ?
N1 Th1 C16 123.7(2) . 2_655 ?
N1 Th1 C16 123.7(2) 2_655 . ?
N1 Th1 C16 112.5(2) . . ?
N1 Th1 N1 94.3(3) 2_655 . ?
N2 Th1 C1 158.4(3) 2_655 2_655 ?
N2 Th1 C1 158.4(3) . . ?
N2 Th1 C1 92.9(2) . 2_655 ?
N2 Th1 C1 92.9(2) 2_655 . ?
N2 Th1 C16 25.9(2) 2_655 2_655 ?
N2 Th1 C16 80.6(2) 2_655 . ?
N2 Th1 C16 25.9(2) . . ?
N2 Th1 C16 80.6(2) . 2_655 ?
N2 Th1 N1 107.9(2) . 2_655 ?
N2 Th1 N1 137.8(2) . . ?
N2 Th1 N1 137.8(2) 2_655 2_655 ?
N2 Th1 N1 107.9(2) 2_655 . ?
N2 Th1 N2 79.2(3) . 2_655 ?
O1 Th1 C1 26.4(2) 2_655 2_655 ?
O1 Th1 C1 109.5(3) 2_655 . ?
O1 Th1 C1 109.5(3) . 2_655 ?
O1 Th1 C1 26.4(2) . . ?
O1 Th1 C16 77.4(2) 2_655 . ?
O1 Th1 C16 145.8(3) 2_655 2_655 ?
O1 Th1 C16 145.8(3) . . ?
O1 Th1 C16 77.4(2) . 2_655 ?
O1 Th1 N1 53.1(2) . . ?
O1 Th1 N1 90.0(3) 2_655 . ?
O1 Th1 N1 90.0(3) . 2_655 ?
O1 Th1 N1 53.2(2) 2_655 2_655 ?
O1 Th1 N2 155.8(2) 2_655 2_655 ?
O1 Th1 N2 76.6(2) 2_655 . ?
O1 Th1 N2 76.6(2) . 2_655 ?
O1 Th1 N2 155.8(2) . . ?
O1 Th1 O1 127.7(4) 2_655 . ?
O2 Th1 C1 109.0(2) 2_655 . ?
O2 Th1 C1 109.0(2) . 2_655 ?
O2 Th1 C1 106.6(2) . . ?
O2 Th1 C1 106.6(2) 2_655 2_655 ?
O2 Th1 C16 103.4(2) . 2_655 ?
O2 Th1 C16 26.8(2) . . ?
O2 Th1 C16 26.8(2) 2_655 2_655 ?
O2 Th1 C16 103.4(2) 2_655 . ?
O2 Th1 N1 86.4(2) 2_655 2_655 ?
O2 Th1 N1 135.67(19) . 2_655 ?
O2 Th1 N1 86.4(2) . . ?
O2 Th1 N1 135.67(19) 2_655 . ?
O2 Th1 N2 52.7(2) 2_655 2_655 ?
O2 Th1 N2 52.7(2) . . ?
O2 Th1 N2 82.4(2) 2_655 . ?
O2 Th1 N2 82.4(2) . 2_655 ?
O2 Th1 O1 82.5(2) . 2_655 ?
O2 Th1 O1 123.5(3) . . ?
O2 Th1 O1 123.5(3) 2_655 2_655 ?
O2 Th1 O1 82.6(2) 2_655 . ?
O2 Th1 O2 122.7(3) . 2_655 ?
H24D C24A H24E 109.5 . . ?
H24D C24A H24F 109.5 . . ?
H24E C24A H24F 109.5 . . ?
C21A C24A H24D 109.5 . . ?
C21A C24A H24E 109.5 . . ?
C21A C24A H24F 109.5 . . ?
C12 C13A H13D 109.5 . . ?
C12 C13A H13E 109.5 . . ?
C12 C13A H13F 109.5 . . ?
H13D C13A H13E 109.5 . . ?
H13D C13A H13F 109.5 . . ?
H13E C13A H13F 109.5 . . ?
C12 C15A H15D 109.5 . . ?
C12 C15A H15E 109.5 . . ?
C12 C15A H15F 109.5 . . ?
H15D C15A H15E 109.5 . . ?
H15D C15A H15F 109.5 . . ?
H15E C15A H15F 109.5 . . ?
H22D C22A H22E 109.5 . . ?
H22D C22A H22F 109.5 . . ?
H22E C22A H22F 109.5 . . ?
C21A C22A H22D 109.5 . . ?
C21A C22A H22E 109.5 . . ?
C21A C22A H22F 109.5 . . ?
C24A C21A C20 115(3) . . ?
C24A C21A C22A 110(4) . . ?
C24A C21A C23A 116(4) . . ?
C22A C21A C20 100(3) . . ?
C23A C21A C20 107(3) . . ?
C23A C21A C22A 107(4) . . ?
C12 C14A H14D 109.5 . . ?
C12 C14A H14E 109.5 . . ?
C12 C14A H14F 109.5 . . ?
H14D C14A H14E 109.5 . . ?
H14D C14A H14F 109.5 . . ?
H14E C14A H14F 109.5 . . ?
C21A C23A H23D 109.5 . . ?
C21A C23A H23E 109.5 . . ?
C21A C23A H23F 109.5 . . ?
H23D C23A H23E 109.5 . . ?
H23D C23A H23F 109.5 . . ?
H23E C23A H23F 109.5 . . ?
C27 C28 H28A 109.5 . . ?
C27 C28 H28B 109.5 . . ?
C27 C28 H28C 109.5 . . ?
H28A C28 H28B 109.5 . . ?
H28A C28 H28C 109.5 . . ?
H28B C28 H28C 109.5 . . ?

loop_
_geom_bond_atom_site_label_1
_geom_bond_atom_site_label_2
_geom_bond_distance
_geom_bond_site_symmetry_2
_geom_bond_publ_flag
C1 C2 1.504(11) . ?
C1 N1 1.309(10) . ?
C1 O1 1.306(11) . ?
C1 Th1 2.902(8) . ?
C2 C3 1.360(13) . ?
C2 C11 1.376(13) . ?
C3 H3 0.9500 . ?
C3 C4 1.386(13) . ?
C4 H4 0.9500 . ?
C4 C5 1.360(13) . ?
C5 C6 1.541(11) . ?
C5 C10 1.377(13) . ?
C6 C7 1.521(14) . ?
C6 C8 1.529(15) . ?
C6 C9 1.508(12) . ?
C7 H7A 0.9800 . ?
C7 H7B 0.9800 . ?
C7 H7C 0.9800 . ?
C8 H8A 0.9800 . ?
C8 H8B 0.9800 . ?
C8 H8C 0.9800 . ?
C9 H9A 0.9800 . ?
C9 H9B 0.9800 . ?
C9 H9C 0.9800 . ?
C10 H10 0.9500 . ?
C10 C11 1.390(12) . ?
C11 H11 0.9500 . ?
C12 C13 1.58(2) . ?
C12 C14 1.48(3) . ?
C12 C15 1.56(2) . ?
C12 N1 1.475(11) . ?
C12 C13A 1.42(2) . ?
C12 C15A 1.54(2) . ?
C12 C14A 1.58(2) . ?
C13 H13A 0.9800 . ?
C13 H13B 0.9800 . ?
C13 H13C 0.9800 . ?
C14 H14A 0.9800 . ?
C14 H14B 0.9800 . ?
C14 H14C 0.9800 . ?
C15 H15A 0.9800 . ?
C15 H15B 0.9800 . ?
C15 H15C 0.9800 . ?
C16 C17 1.502(11) . ?
C16 N2 1.254(10) . ?
C16 O2 1.308(9) . ?
C16 Th1 2.869(8) . ?
C17 C18 1.375(11) . ?
C17 C26 1.383(11) . ?
C18 H18 0.9500 . ?
C18 C19 1.368(12) . ?
C19 H19 0.9500 . ?
C19 C20 1.386(13) . ?
C20 C21 1.53(3) . ?
C20 C25 1.397(13) . ?
C20 C21A 1.61(4) . ?
C21 C22 1.55(3) . ?
C21 C23 1.60(5) . ?
C21 C24 1.50(3) . ?
C22 H22A 0.9800 . ?
C22 H22B 0.9800 . ?
C22 H22C 0.9800 . ?
C23 H23A 0.9800 . ?
C23 H23B 0.9800 . ?
C23 H23C 0.9800 . ?
C24 H24A 0.9800 . ?
C24 H24B 0.9800 . ?
C24 H24C 0.9800 . ?
C25 H25 0.9500 . ?
C25 C26 1.380(12) . ?
C26 H26 0.9500 . ?
C27 C29 1.530(14) . ?
C27 C30 1.503(14) . ?
C27 N2 1.499(10) . ?
C27 C28 1.521(12) . ?
C29 H29A 0.9800 . ?
C29 H29B 0.9800 . ?
C29 H29C 0.9800 . ?
C30 H30A 0.9800 . ?
C30 H30B 0.9800 . ?
C30 H30C 0.9800 . ?
N1 Th1 2.534(7) . ?
N2 Th1 2.523(6) . ?
O1 Th1 2.402(6) . ?
O2 Th1 2.378(6) . ?
Th1 C1 2.902(8) 2_655 ?
Th1 C16 2.869(8) 2_655 ?
Th1 N1 2.534(7) 2_655 ?
Th1 N2 2.523(6) 2_655 ?
Th1 O1 2.402(6) 2_655 ?
Th1 O2 2.378(6) 2_655 ?
C24A H24D 0.9800 . ?
C24A H24E 0.9800 . ?
C24A H24F 0.9800 . ?
C24A C21A 1.49(4) . ?
C13A H13D 0.9800 . ?
C13A H13E 0.9800 . ?
C13A H13F 0.9800 . ?
C15A H15D 0.9800 . ?
C15A H15E 0.9800 . ?
C15A H15F 0.9800 . ?
C22A H22D 0.9800 . ?
C22A H22E 0.9800 . ?
C22A H22F 0.9800 . ?
C22A C21A 1.53(6) . ?
C21A C23A 1.50(8) . ?
C14A H14D 0.9800 . ?
C14A H14E 0.9800 . ?
C14A H14F 0.9800 . ?
C23A H23D 0.9800 . ?
C23A H23E 0.9800 . ?
C23A H23F 0.9800 . ?
C28 H28A 0.9800 . ?
C28 H28B 0.9800 . ?
C28 H28C 0.9800 . ?

loop_
_twin_individual_id
_twin_individual_mass_fraction_refined
1 0.952(2)
2 0.0142(19)
3 0.0334(15)
